data_4507728
loop_
_publ_author_name
'Qin, Ling'
'Hu, Jinsong'
'Zhang, Mingdao'
'Yang, Qingxiang'
'Li, Yizhi'
'Zheng, Hegen'

_publ_section_title
;
 Tuning Structural Topologies of a Series of Metal--Organic Frameworks:
 Different Bent Dicarboxylates
;
_journal_issue 5
_journal_name_full 'Crystal Growth &amp; Design'
_journal_page_first 2111
_journal_paper_doi 10.1021/cg400180j
_journal_volume 13
_journal_year 2013
_chemical_formula_moiety 'C66 H43 Cd2 F12 N4 O13'
_chemical_formula_sum 'C66 H43 Cd2 F12 N4 O13'
_chemical_formula_weight 1552.84
_chemical_name_systematic
; 
 ? 
;
_space_group_IT_number 14
_symmetry_cell_setting monoclinic
_symmetry_space_group_name_Hall '-P 2yn'
_symmetry_space_group_name_H-M 'P 1 21/n 1'
_atom_sites_solution_hydrogens geom
_atom_sites_solution_primary direct
_atom_sites_solution_secondary difmap
_audit_creation_method SHELXL-97
_cell_angle_alpha 90.00
_cell_angle_beta 112.939(10)
_cell_angle_gamma 90.00
_cell_formula_units_Z 4
_cell_length_a 13.821(9)
_cell_length_b 32.91(2)
_cell_length_c 14.903(10)
_cell_measurement_reflns_used 13029
_cell_measurement_temperature 296(2)
_cell_measurement_theta_max 27.347
_cell_measurement_theta_min 2.384
_cell_volume 6243(7)
_computing_structure_refinement 'SHELXL-97 (Sheldrick, 1997)'
_computing_structure_solution 'SHELXS-97 (Sheldrick, 1990)'
_diffrn_ambient_temperature 296(2)
_diffrn_measured_fraction_theta_full 0.991
_diffrn_measured_fraction_theta_max 0.991
_diffrn_radiation_monochromator graphite
_diffrn_radiation_source 'fine-focus sealed tube'
_diffrn_radiation_type MoK\a
_diffrn_radiation_wavelength 0.71073
_diffrn_reflns_av_R_equivalents 0.0757
_diffrn_reflns_av_sigmaI/netI 0.0650
_diffrn_reflns_limit_h_max 17
_diffrn_reflns_limit_h_min -17
_diffrn_reflns_limit_k_max 42
_diffrn_reflns_limit_k_min -41
_diffrn_reflns_limit_l_max 19
_diffrn_reflns_limit_l_min -15
_diffrn_reflns_number 54876
_diffrn_reflns_theta_full 27.49
_diffrn_reflns_theta_max 27.49
_diffrn_reflns_theta_min 1.72
_exptl_absorpt_coefficient_mu 0.786
_exptl_absorpt_correction_T_max 0.8461
_exptl_absorpt_correction_T_min 0.8100
_exptl_absorpt_correction_type multi-scan
_exptl_crystal_colour colourless
_exptl_crystal_density_diffrn 1.652
_exptl_crystal_density_method 'not measured'
_exptl_crystal_description block
_exptl_crystal_F_000 3100
_exptl_crystal_size_max 0.28
_exptl_crystal_size_mid 0.24
_exptl_crystal_size_min 0.22
_refine_diff_density_max 1.994
_refine_diff_density_min -1.584
_refine_diff_density_rms 0.124
_refine_ls_extinction_method none
_refine_ls_goodness_of_fit_ref 1.039
_refine_ls_hydrogen_treatment constr
_refine_ls_matrix_type full
_refine_ls_number_parameters 884
_refine_ls_number_reflns 14198
_refine_ls_number_restraints 6
_refine_ls_restrained_S_all 1.040
_refine_ls_R_factor_all 0.0639
_refine_ls_R_factor_gt 0.0523
_refine_ls_shift/su_max 0.021
_refine_ls_shift/su_mean 0.001
_refine_ls_structure_factor_coef Fsqd
_refine_ls_weighting_details 'calc w=1/[\s^2^(Fo^2^)+(0.0848P)^2^+7.3958P] where P=(Fo^2^+2Fc^2^)/3'
_refine_ls_weighting_scheme calc
_refine_ls_wR_factor_gt 0.1497
_refine_ls_wR_factor_ref 0.1588
_reflns_number_gt 11457
_reflns_number_total 14198
_reflns_threshold_expression >2sigma(I)
_cod_data_source_file cg400180j_si_002.cif
_cod_data_source_block 5
_cod_depositor_comments
;
The following automatic conversions were performed:

'_symmetry_cell_setting' value 'Monoclinic' changed to 'monoclinic'
according to /home/saulius/struct/CIF-dictionaries/cif_core.dic
dictionary named 'cif_core.dic' version 2.4.2 from 2011-04-26.

Automatic conversion script
Id: cif_fix_values 1891 2012-01-12 08:04:46Z andrius 

The following automatic conversions were performed:

'_refine_ls_hydrogen_treatment' value 'constra' was replaced with the
value 'constr' as specified in the replacement file
'src/cod-tools/trunk/data/replacement-values/replacement_values.lst'.

Automatic conversion script
Id: cif_fix_values 5376 2017-05-30 11:51:03Z andrius 
;
_cod_original_sg_symbol_H-M 'P 21/n '
_cod_database_code 4507728

loop_
_symmetry_equiv_pos_as_xyz
'x, y, z'
'-x+1/2, y+1/2, -z+1/2'
'-x, -y, -z'
'x-1/2, -y-1/2, z-1/2'

loop_
_atom_site_label
_atom_site_type_symbol
_atom_site_fract_x
_atom_site_fract_y
_atom_site_fract_z
_atom_site_U_iso_or_equiv
_atom_site_adp_type
_atom_site_occupancy
_atom_site_symmetry_multiplicity
_atom_site_calc_flag
_atom_site_refinement_flags
C1 C 0.1349(3) 0.88684(13) 0.3635(3) 0.0320(9) Uani 1 1 d .
H1 H 0.1712 0.8813 0.4294 0.038 Uiso 1 1 calc R
C2 C 0.1254(3) 0.85622(13) 0.2982(3) 0.0331(9) Uani 1 1 d .
H2 H 0.1543 0.8308 0.3201 0.040 Uiso 1 1 calc R
C3 C 0.0724(3) 0.86341(13) 0.1993(3) 0.0312(8) Uani 1 1 d .
C4 C 0.0295(4) 0.90152(15) 0.1722(4) 0.0498(13) Uani 1 1 d .
H4 H -0.0083 0.9076 0.1068 0.060 Uiso 1 1 calc R
C5 C 0.0431(4) 0.93065(15) 0.2431(4) 0.0509(13) Uani 1 1 d .
H5 H 0.0143 0.9563 0.2232 0.061 Uiso 1 1 calc R
C6 C 0.0655(3) 0.83124(12) 0.1257(3) 0.0288(8) Uani 1 1 d .
C7 C 0.1554(3) 0.80887(12) 0.1385(3) 0.0281(8) Uani 1 1 d .
H7 H 0.2164 0.8135 0.1933 0.034 Uiso 1 1 calc R
C8 C 0.1557(3) 0.77969(12) 0.0709(3) 0.0262(8) Uani 1 1 d .
C9 C 0.0620(3) 0.77276(11) -0.0101(3) 0.0271(8) Uani 1 1 d .
H9 H 0.0598 0.7534 -0.0562 0.033 Uiso 1 1 calc R
C10 C -0.0269(3) 0.79472(11) -0.0214(3) 0.0266(8) Uani 1 1 d .
C11 C -0.0275(3) 0.82440(12) 0.0439(3) 0.0299(8) Uani 1 1 d .
H11 H -0.0878 0.8394 0.0339 0.036 Uiso 1 1 calc R
C12 C 0.2549(3) 0.75747(11) 0.0842(3) 0.0262(8) Uani 1 1 d .
C13 C 0.3390(3) 0.75516(14) 0.1738(3) 0.0389(10) Uani 1 1 d .
H13 H 0.3328 0.7662 0.2288 0.047 Uiso 1 1 calc R
C14 C 0.4320(3) 0.73650(15) 0.1819(3) 0.0404(10) Uani 1 1 d .
H14 H 0.4868 0.7356 0.2430 0.048 Uiso 1 1 calc R
C15 C 0.3654(3) 0.72108(15) 0.0210(3) 0.0401(10) Uani 1 1 d .
H15 H 0.3734 0.7091 -0.0323 0.048 Uiso 1 1 calc R
C16 C 0.2689(3) 0.73923(14) 0.0064(3) 0.0379(10) Uani 1 1 d .
H16 H 0.2146 0.7390 -0.0550 0.045 Uiso 1 1 calc R
C17 C -0.1856(3) 0.81094(11) -0.1621(3) 0.0256(8) Uani 1 1 d .
C18 C -0.1489(3) 0.84570(12) -0.1898(3) 0.0278(8) Uani 1 1 d .
H18 H -0.0776 0.8519 -0.1630 0.033 Uiso 1 1 calc R
C19 C -0.2199(3) 0.87160(12) -0.2588(3) 0.0257(7) Uani 1 1 d .
C20 C -0.3280(3) 0.86200(12) -0.2960(3) 0.0275(8) Uani 1 1 d .
H20 H -0.3757 0.8795 -0.3406 0.033 Uiso 1 1 calc R
C21 C -0.3646(3) 0.82719(12) -0.2675(3) 0.0258(8) Uani 1 1 d .
C22 C -0.2925(3) 0.80063(11) -0.2002(3) 0.0267(8) Uani 1 1 d .
H22 H -0.3153 0.7767 -0.1813 0.032 Uiso 1 1 calc R
C23 C -0.1844(3) 0.90874(12) -0.2937(3) 0.0267(8) Uani 1 1 d .
C24 C -0.0822(3) 0.91413(13) -0.2873(3) 0.0349(9) Uani 1 1 d .
H24 H -0.0314 0.8947 -0.2560 0.042 Uiso 1 1 calc R
C25 C -0.0552(3) 0.94824(13) -0.3271(3) 0.0340(9) Uani 1 1 d .
H25 H 0.0139 0.9510 -0.3216 0.041 Uiso 1 1 calc R
C26 C -0.2233(3) 0.97312(13) -0.3772(3) 0.0339(9) Uani 1 1 d .
H26 H -0.2721 0.9933 -0.4073 0.041 Uiso 1 1 calc R
C28 C -0.4803(3) 0.81936(12) -0.3033(3) 0.0255(8) Uani 1 1 d .
C29 C -0.5261(3) 0.78186(13) -0.3356(3) 0.0359(9) Uani 1 1 d .
H29 H -0.4851 0.7598 -0.3378 0.043 Uiso 1 1 calc R
C30 C -0.6346(3) 0.77755(13) -0.3649(3) 0.0375(10) Uani 1 1 d .
H30 H -0.6641 0.7523 -0.3877 0.045 Uiso 1 1 calc R
C31 C -0.6537(3) 0.84365(14) -0.3323(4) 0.0479(13) Uani 1 1 d .
H31 H -0.6962 0.8653 -0.3304 0.057 Uiso 1 1 calc R
C32 C -0.5474(3) 0.85079(13) -0.3042(4) 0.0426(11) Uani 1 1 d .
H32 H -0.5208 0.8768 -0.2858 0.051 Uiso 1 1 calc R
C33 C -0.0874(3) 0.93638(13) 0.4415(3) 0.0304(8) Uani 1 1 d .
C34 C -0.1977(3) 0.92233(12) 0.4166(3) 0.0284(8) Uani 1 1 d .
C35 C -0.2159(3) 0.88802(14) 0.4616(3) 0.0359(9) Uani 1 1 d .
H35 H -0.1595 0.8735 0.5053 0.043 Uiso 1 1 calc R
C36 C -0.3183(3) 0.87517(13) 0.4418(3) 0.0331(9) Uani 1 1 d .
H36 H -0.3301 0.8527 0.4740 0.040 Uiso 1 1 calc R
C37 C -0.4037(3) 0.89608(13) 0.3731(3) 0.0302(8) Uani 1 1 d .
C38 C -0.3839(3) 0.92959(13) 0.3254(3) 0.0330(9) Uani 1 1 d .
H38 H -0.4394 0.9430 0.2776 0.040 Uiso 1 1 calc R
C39 C -0.2815(3) 0.94305(12) 0.3491(3) 0.0319(9) Uani 1 1 d .
H39 H -0.2693 0.9662 0.3193 0.038 Uiso 1 1 calc R
C40 C -0.5202(3) 0.88526(13) 0.3470(3) 0.0316(9) Uani 1 1 d .
C41 C -0.5329(4) 0.84356(15) 0.3886(3) 0.0416(11) Uani 1 1 d .
C42 C -0.5644(3) 0.91786(16) 0.3943(3) 0.0401(10) Uani 1 1 d .
C43 C -0.5790(3) 0.88211(13) 0.2346(3) 0.0304(8) Uani 1 1 d .
C44 C -0.5286(4) 0.86055(15) 0.1846(3) 0.0416(11) Uani 1 1 d .
H44 H -0.4613 0.8504 0.2183 0.050 Uiso 1 1 calc R
C45 C -0.5782(4) 0.85428(16) 0.0852(3) 0.0448(11) Uani 1 1 d .
H45 H -0.5438 0.8397 0.0529 0.054 Uiso 1 1 calc R
C46 C -0.6775(4) 0.86914(14) 0.0331(3) 0.0371(10) Uani 1 1 d .
C47 C -0.7281(4) 0.89130(14) 0.0822(3) 0.0407(10) Uani 1 1 d .
H47 H -0.7947 0.9019 0.0476 0.049 Uiso 1 1 calc R
C48 C -0.6799(3) 0.89767(14) 0.1825(3) 0.0364(9) Uani 1 1 d .
H48 H -0.7145 0.9122 0.2147 0.044 Uiso 1 1 calc R
C49 C -0.7330(4) 0.86017(15) -0.0755(3) 0.0440(11) Uani 1 1 d .
C50 C 0.2806(3) 0.95198(12) 0.6285(3) 0.0362(10) Uani 1 1 d .
C51 C 0.3840(3) 0.95183(12) 0.7171(3) 0.0304(8) Uani 1 1 d .
C52 C 0.4733(3) 0.96813(13) 0.7098(3) 0.0368(10) Uani 1 1 d .
H52 H 0.4695 0.9782 0.6503 0.044 Uiso 1 1 calc R
C53 C 0.5690(3) 0.96963(13) 0.7908(3) 0.0368(10) Uani 1 1 d .
H53 H 0.6275 0.9814 0.7851 0.044 Uiso 1 1 calc R
C54 C 0.5770(3) 0.95357(12) 0.8794(3) 0.0308(8) Uani 1 1 d .
C55 C 0.4874(3) 0.93626(12) 0.8854(3) 0.0325(9) Uani 1 1 d .
H55 H 0.4919 0.9247 0.9439 0.039 Uiso 1 1 calc R
C56 C 0.3918(3) 0.93583(12) 0.8060(3) 0.0344(9) Uani 1 1 d .
H56 H 0.3328 0.9248 0.8124 0.041 Uiso 1 1 calc R
C57 C 0.6798(3) 0.95451(12) 0.9736(3) 0.0297(8) Uani 1 1 d .
C58 C 0.6668(4) 0.98915(13) 1.0382(3) 0.0376(10) Uani 1 1 d .
C59 C 0.7791(4) 0.96447(14) 0.9526(3) 0.0379(10) Uani 1 1 d .
C60 C 0.6978(3) 0.91290(12) 1.0250(3) 0.0292(8) Uani 1 1 d .
C61 C 0.7288(4) 0.90828(13) 1.1257(3) 0.0361(9) Uani 1 1 d .
H61 H 0.7477 0.9309 1.1662 0.043 Uiso 1 1 calc R
C62 C 0.7314(4) 0.86989(13) 1.1653(3) 0.0386(10) Uani 1 1 d .
H62 H 0.7520 0.8670 1.2323 0.046 Uiso 1 1 calc R
C63 C 0.7037(3) 0.83585(12) 1.1062(3) 0.0307(8) Uani 1 1 d .
C64 C 0.6800(3) 0.84023(12) 1.0075(3) 0.0337(9) Uani 1 1 d .
H64 H 0.6660 0.8173 0.9679 0.040 Uiso 1 1 calc R
C65 C 0.6769(3) 0.87795(13) 0.9673(3) 0.0338(9) Uani 1 1 d .
H65 H 0.6607 0.8803 0.9008 0.041 Uiso 1 1 calc R
C66 C 0.6930(3) 0.79515(12) 1.1481(3) 0.0332(9) Uani 1 1 d .
Cd1 Cd 0.10376(2) 0.968891(8) 0.46706(2) 0.02617(9) Uani 1 1 d .
Cd2 Cd 0.62151(2) 0.700666(8) 0.12565(2) 0.02791(10) Uani 1 1 d .
F1 F -0.5770(2) 0.95351(9) 0.3485(2) 0.0514(7) Uani 1 1 d .
F2 F -0.6586(2) 0.90849(11) 0.3943(2) 0.0572(8) Uani 1 1 d .
F3 F -0.5001(2) 0.92414(11) 0.4880(2) 0.0592(8) Uani 1 1 d .
F4 F -0.6339(2) 0.83168(10) 0.3558(2) 0.0512(7) Uani 1 1 d .
F5 F -0.4961(2) 0.84259(10) 0.48617(19) 0.0565(8) Uani 1 1 d .
F6 F -0.4822(2) 0.81407(8) 0.3621(2) 0.0497(7) Uani 1 1 d .
F7 F 0.6340(2) 1.02344(8) 0.9873(2) 0.0514(7) Uani 1 1 d .
F8 F 0.7561(2) 0.99828(8) 1.1146(2) 0.0516(7) Uani 1 1 d .
F9 F 0.5950(2) 0.97931(8) 1.0741(2) 0.0446(6) Uani 1 1 d .
F10 F 0.7793(2) 1.00179(9) 0.9189(2) 0.0509(7) Uani 1 1 d .
F11 F 0.8677(2) 0.96111(10) 1.0334(2) 0.0515(7) Uani 1 1 d .
F12 F 0.7884(2) 0.93854(9) 0.8879(2) 0.0497(7) Uani 1 1 d .
N1 N 0.0951(3) 0.92419(11) 0.3382(3) 0.0346(8) Uani 1 1 d .
N2 N 0.4471(3) 0.71985(11) 0.1072(3) 0.0331(8) Uani 1 1 d .
N3 N -0.1244(3) 0.97733(11) -0.3731(2) 0.0307(7) Uani 1 1 d .
N4 N -0.6991(3) 0.80760(11) -0.3620(3) 0.0373(8) Uani 1 1 d .
O1 O -0.0130(2) 0.91290(10) 0.4767(2) 0.0398(7) Uani 1 1 d .
O2 O -0.0742(2) 0.97427(9) 0.4262(2) 0.0363(7) Uani 1 1 d .
O3 O -0.6874(3) 0.83595(12) -0.1107(2) 0.0564(10) Uani 1 1 d .
O4 O -0.8192(3) 0.87661(14) -0.1217(3) 0.0683(12) Uani 1 1 d .
O5 O 0.2807(3) 0.96710(11) 0.5518(2) 0.0470(8) Uani 1 1 d .
O6 O 0.1999(3) 0.93861(12) 0.6349(3) 0.0544(10) Uani 1 1 d .
O7 O 0.6405(2) 0.76810(9) 1.0889(2) 0.0366(7) Uani 1 1 d .
O8 O 0.7368(3) 0.79085(11) 1.2377(2) 0.0551(10) Uani 1 1 d .
O9 O -0.1203(2) 0.78244(8) -0.0987(2) 0.0355(7) Uani 1 1 d .
O10 O 0.6766(3) 0.71933(10) 0.2836(2) 0.0410(7) Uani 1 1 d .
H10A H 0.7132 0.7448 0.2929 0.061 Uiso 0.50 1 d PR
H10B H 0.7230 0.6989 0.3238 0.061 Uiso 0.50 1 d PR
O11 O 0.6173(2) 0.63576(9) 0.1862(2) 0.0358(7) Uani 1 1 d .
H11A H 0.6395 0.6371 0.2557 0.054 Uiso 0.50 1 d PR
H11B H 0.6637 0.6182 0.1701 0.054 Uiso 0.50 1 d PR
O12 O 0.5496(3) 0.66779(10) -0.0175(2) 0.0432(8) Uani 1 1 d .
H12A H 0.5520 0.6849 -0.0687 0.065 Uiso 0.50 1 d PR
H12B H 0.4779 0.6612 -0.0300 0.065 Uiso 0.50 1 d PR
O1W O 0.4587(4) 0.70892(14) 0.8176(3) 0.0178(9) Uani 0.50 1 d PU
H1W1 H 0.4752 0.6861 0.8612 0.027 Uiso 0.50 1 d PR
H1W3 H 0.3849 0.7147 0.7950 0.027 Uiso 0.50 1 d PR
O2W O 0.4753(3) 0.78269(13) 0.9027(3) 0.0171(9) Uani 0.50 1 d P
H2W1 H 0.4909 0.7555 0.9277 0.026 Uiso 0.50 1 d PR
H2W3 H 0.4174 0.7932 0.9160 0.026 Uiso 0.50 1 d PR
C27 C -0.2542(3) 0.94047(13) -0.3390(3) 0.0325(9) Uani 1 1 d .
H27 H -0.3229 0.9392 -0.3430 0.039 Uiso 1 1 calc R

loop_
_atom_site_aniso_label
_atom_site_aniso_U_11
_atom_site_aniso_U_22
_atom_site_aniso_U_33
_atom_site_aniso_U_23
_atom_site_aniso_U_13
_atom_site_aniso_U_12
C1 0.026(2) 0.037(2) 0.033(2) -0.0002(16) 0.0109(17) -0.0002(16)
C2 0.028(2) 0.033(2) 0.037(2) 0.0006(16) 0.0116(18) 0.0032(16)
C3 0.0227(19) 0.035(2) 0.034(2) -0.0040(16) 0.0094(16) 0.0025(15)
C4 0.051(3) 0.048(3) 0.035(2) -0.004(2) 0.001(2) 0.020(2)
C5 0.051(3) 0.044(3) 0.041(3) -0.006(2) 0.000(2) 0.022(2)
C6 0.0230(19) 0.031(2) 0.0284(19) -0.0017(15) 0.0060(15) 0.0025(15)
C7 0.0197(18) 0.0303(19) 0.0315(19) -0.0010(15) 0.0069(15) 0.0020(15)
C8 0.0201(18) 0.0301(19) 0.0271(18) 0.0021(14) 0.0079(15) 0.0006(14)
C9 0.027(2) 0.0242(18) 0.0261(18) -0.0023(14) 0.0063(15) 0.0010(14)
C10 0.0188(18) 0.0259(18) 0.0277(18) 0.0009(14) 0.0009(15) -0.0014(13)
C11 0.0182(18) 0.032(2) 0.033(2) 0.0007(15) 0.0034(16) 0.0054(14)
C12 0.0219(18) 0.0261(18) 0.0312(19) 0.0028(14) 0.0111(15) 0.0001(14)
C13 0.030(2) 0.049(3) 0.035(2) -0.0062(18) 0.0090(18) 0.0104(18)
C14 0.025(2) 0.058(3) 0.031(2) -0.0015(19) 0.0028(17) 0.0090(19)
C15 0.028(2) 0.055(3) 0.037(2) -0.0066(19) 0.0115(18) 0.0094(19)
C16 0.029(2) 0.050(3) 0.033(2) -0.0047(18) 0.0104(18) 0.0077(18)
C17 0.0212(18) 0.0252(18) 0.0254(18) -0.0001(14) 0.0036(15) 0.0029(14)
C18 0.0179(17) 0.033(2) 0.0283(18) -0.0025(15) 0.0043(15) -0.0013(14)
C19 0.0197(18) 0.0292(19) 0.0280(18) -0.0023(14) 0.0092(15) -0.0022(14)
C20 0.0179(18) 0.035(2) 0.0271(18) 0.0018(15) 0.0056(15) 0.0008(14)
C21 0.0167(17) 0.0309(19) 0.0280(18) -0.0035(14) 0.0069(14) -0.0001(14)
C22 0.0210(19) 0.0276(19) 0.0292(19) -0.0024(14) 0.0075(16) -0.0008(14)
C23 0.0208(18) 0.033(2) 0.0259(18) -0.0006(15) 0.0080(15) -0.0015(14)
C24 0.0185(19) 0.038(2) 0.049(2) 0.0074(18) 0.0136(18) 0.0057(16)
C25 0.0174(19) 0.041(2) 0.043(2) 0.0013(18) 0.0113(17) 0.0000(16)
C26 0.027(2) 0.034(2) 0.044(2) 0.0087(17) 0.0177(19) 0.0048(16)
C28 0.0155(17) 0.0311(19) 0.0290(18) 0.0017(14) 0.0076(15) -0.0020(14)
C29 0.027(2) 0.031(2) 0.051(3) -0.0041(18) 0.0162(19) 0.0016(16)
C30 0.028(2) 0.031(2) 0.052(3) -0.0081(18) 0.014(2) -0.0067(16)
C31 0.023(2) 0.030(2) 0.089(4) -0.002(2) 0.020(2) 0.0005(16)
C32 0.021(2) 0.028(2) 0.077(3) -0.007(2) 0.018(2) -0.0030(16)
C33 0.026(2) 0.037(2) 0.0293(19) -0.0086(16) 0.0118(16) -0.0080(16)
C34 0.0201(18) 0.033(2) 0.0316(19) -0.0094(15) 0.0092(16) -0.0051(14)
C35 0.022(2) 0.045(2) 0.035(2) -0.0014(18) 0.0050(17) -0.0038(17)
C36 0.0214(19) 0.039(2) 0.036(2) 0.0034(17) 0.0074(17) -0.0054(16)
C37 0.0203(19) 0.037(2) 0.0292(19) -0.0048(16) 0.0050(15) -0.0058(15)
C38 0.023(2) 0.037(2) 0.034(2) 0.0001(16) 0.0059(17) -0.0015(16)
C39 0.027(2) 0.031(2) 0.038(2) -0.0040(16) 0.0125(17) -0.0057(15)
C40 0.0186(18) 0.043(2) 0.0291(19) -0.0011(16) 0.0054(16) -0.0073(16)
C41 0.028(2) 0.053(3) 0.036(2) 0.0032(19) 0.0045(18) -0.0148(19)
C42 0.024(2) 0.057(3) 0.038(2) -0.010(2) 0.0116(18) -0.0095(19)
C43 0.0234(19) 0.037(2) 0.0284(19) -0.0014(16) 0.0073(16) -0.0062(15)
C44 0.030(2) 0.053(3) 0.036(2) -0.0052(19) 0.0059(19) -0.0003(19)
C45 0.040(3) 0.053(3) 0.039(2) -0.011(2) 0.012(2) 0.001(2)
C46 0.036(2) 0.038(2) 0.031(2) -0.0003(17) 0.0078(18) -0.0069(18)
C47 0.027(2) 0.042(2) 0.042(2) 0.0053(19) 0.0014(19) 0.0018(18)
C48 0.028(2) 0.042(2) 0.035(2) -0.0030(18) 0.0083(18) -0.0010(17)
C49 0.046(3) 0.042(3) 0.034(2) -0.0012(19) 0.004(2) -0.007(2)
C50 0.030(2) 0.027(2) 0.037(2) -0.0035(16) -0.0034(18) 0.0061(16)
C51 0.026(2) 0.0227(18) 0.033(2) 0.0024(15) 0.0020(16) 0.0034(14)
C52 0.030(2) 0.039(2) 0.033(2) 0.0096(17) 0.0040(18) 0.0017(17)
C53 0.024(2) 0.042(2) 0.038(2) 0.0052(18) 0.0054(18) -0.0052(17)
C54 0.027(2) 0.0280(19) 0.031(2) 0.0010(15) 0.0043(16) 0.0029(15)
C55 0.031(2) 0.031(2) 0.033(2) 0.0030(16) 0.0091(17) 0.0032(16)
C56 0.031(2) 0.030(2) 0.038(2) -0.0005(17) 0.0099(18) -0.0006(16)
C57 0.0245(19) 0.0294(19) 0.0309(19) 0.0018(15) 0.0061(16) 0.0048(15)
C58 0.035(2) 0.030(2) 0.040(2) -0.0004(17) 0.0058(19) 0.0027(17)
C59 0.027(2) 0.042(2) 0.038(2) 0.0042(18) 0.0056(18) 0.0032(17)
C60 0.028(2) 0.0265(19) 0.0292(19) 0.0024(15) 0.0067(16) 0.0039(15)
C61 0.041(2) 0.030(2) 0.030(2) -0.0039(16) 0.0059(18) 0.0007(17)
C62 0.043(3) 0.038(2) 0.027(2) 0.0022(17) 0.0056(18) 0.0016(19)
C63 0.0213(19) 0.032(2) 0.035(2) 0.0029(16) 0.0075(16) 0.0061(15)
C64 0.036(2) 0.028(2) 0.038(2) -0.0036(16) 0.0144(18) 0.0032(16)
C65 0.037(2) 0.035(2) 0.0284(19) -0.0004(16) 0.0114(17) 0.0035(17)
C66 0.027(2) 0.031(2) 0.037(2) 0.0025(16) 0.0071(18) 0.0033(15)
Cd1 0.01825(15) 0.02882(16) 0.03040(16) -0.00059(10) 0.00836(11) -0.00290(10)
Cd2 0.02072(16) 0.03023(16) 0.03110(16) 0.00005(10) 0.00825(12) 0.00282(10)
F1 0.0427(16) 0.0466(16) 0.0670(19) -0.0091(14) 0.0237(15) -0.0002(12)
F2 0.0328(15) 0.082(2) 0.0632(19) -0.0169(16) 0.0261(14) -0.0150(14)
F3 0.0413(16) 0.087(2) 0.0415(15) -0.0243(15) 0.0080(13) -0.0030(15)
F4 0.0274(14) 0.0662(19) 0.0523(16) 0.0058(14) 0.0071(12) -0.0205(12)
F5 0.0476(17) 0.082(2) 0.0321(14) 0.0104(13) 0.0071(12) -0.0230(15)
F6 0.0455(16) 0.0388(15) 0.0569(17) 0.0052(12) 0.0112(14) -0.0059(12)
F7 0.0570(18) 0.0297(13) 0.0592(17) 0.0030(12) 0.0136(15) 0.0112(12)
F8 0.0464(16) 0.0437(15) 0.0500(16) -0.0144(12) 0.0028(13) -0.0019(12)
F9 0.0424(15) 0.0443(15) 0.0491(15) -0.0058(12) 0.0202(13) 0.0068(12)
F10 0.0382(15) 0.0447(16) 0.0628(18) 0.0124(13) 0.0119(14) -0.0060(12)
F11 0.0264(13) 0.0662(19) 0.0493(16) 0.0082(13) 0.0010(12) 0.0046(12)
F12 0.0477(17) 0.0538(17) 0.0541(17) -0.0028(13) 0.0270(14) 0.0028(13)
N1 0.0297(18) 0.0368(19) 0.0369(19) -0.0080(15) 0.0126(15) 0.0004(14)
N2 0.0243(17) 0.0371(19) 0.0384(19) -0.0006(15) 0.0127(15) 0.0062(14)
N3 0.0273(18) 0.0333(18) 0.0338(17) -0.0013(14) 0.0144(15) -0.0039(13)
N4 0.0215(17) 0.0377(19) 0.050(2) -0.0020(16) 0.0116(16) -0.0041(14)
O1 0.0208(14) 0.0443(18) 0.0514(18) -0.0019(14) 0.0108(14) -0.0015(12)
O2 0.0205(14) 0.0384(16) 0.0509(18) -0.0084(13) 0.0151(13) -0.0089(11)
O3 0.049(2) 0.067(2) 0.0400(18) -0.0188(17) 0.0026(16) 0.0052(18)
O4 0.066(3) 0.083(3) 0.0345(18) -0.0094(18) -0.0048(18) 0.025(2)
O5 0.0345(18) 0.059(2) 0.0347(17) 0.0041(14) -0.0008(14) 0.0009(15)
O6 0.0255(17) 0.063(2) 0.057(2) 0.0097(17) -0.0026(15) -0.0102(15)
O7 0.0331(16) 0.0312(15) 0.0392(16) 0.0057(12) 0.0073(13) 0.0020(12)
O8 0.072(3) 0.0423(19) 0.0369(18) 0.0071(14) 0.0060(18) -0.0093(17)
O9 0.0226(14) 0.0275(14) 0.0397(15) -0.0006(12) -0.0059(12) -0.0007(11)
O10 0.0376(17) 0.0428(18) 0.0341(16) 0.0031(13) 0.0048(14) -0.0013(13)
O11 0.0337(16) 0.0381(16) 0.0342(15) 0.0016(12) 0.0116(13) -0.0043(12)
O12 0.0436(19) 0.0468(18) 0.0354(16) -0.0074(14) 0.0111(14) 0.0008(14)
O1W 0.0181(12) 0.0176(12) 0.0161(12) 0.0018(9) 0.0050(9) 0.0050(9)
O2W 0.011(2) 0.017(2) 0.0119(19) -0.0031(16) -0.0075(17) 0.0025(16)
C27 0.0202(19) 0.041(2) 0.039(2) 0.0078(17) 0.0140(17) 0.0019(16)

loop_
_atom_type_symbol
_atom_type_description
_atom_type_scat_dispersion_real
_atom_type_scat_dispersion_imag
_atom_type_scat_source
C C 0.0033 0.0016 'International Tables Vol C Tables 4.2.6.8 and 6.1.1.4'
H H 0.0000 0.0000 'International Tables Vol C Tables 4.2.6.8 and 6.1.1.4'
N N 0.0061 0.0033 'International Tables Vol C Tables 4.2.6.8 and 6.1.1.4'
O O 0.0106 0.0060 'International Tables Vol C Tables 4.2.6.8 and 6.1.1.4'
F F 0.0171 0.0103 'International Tables Vol C Tables 4.2.6.8 and 6.1.1.4'
Cd Cd -0.8075 1.2024 'International Tables Vol C Tables 4.2.6.8 and 6.1.1.4'

loop_
_geom_angle_atom_site_label_1
_geom_angle_atom_site_label_2
_geom_angle_atom_site_label_3
_geom_angle
_geom_angle_site_symmetry_1
_geom_angle_site_symmetry_3
N1 C1 C2 124.0(4) . .
N1 C1 H1 118.0 . .
C2 C1 H1 118.0 . .
C1 C2 C3 119.6(4) . .
C1 C2 H2 120.2 . .
C3 C2 H2 120.2 . .
C4 C3 C2 117.1(4) . .
C4 C3 C6 122.0(4) . .
C2 C3 C6 120.9(4) . .
C3 C4 C5 119.4(4) . .
C3 C4 H4 120.3 . .
C5 C4 H4 120.3 . .
N1 C5 C4 123.9(4) . .
N1 C5 H5 118.0 . .
C4 C5 H5 118.0 . .
C7 C6 C11 120.1(4) . .
C7 C6 C3 118.2(3) . .
C11 C6 C3 121.7(4) . .
C6 C7 C8 121.3(4) . .
C6 C7 H7 119.4 . .
C8 C7 H7 119.4 . .
C7 C8 C9 118.2(3) . .
C7 C8 C12 120.1(3) . .
C9 C8 C12 121.7(3) . .
C10 C9 C8 120.0(4) . .
C10 C9 H9 120.0 . .
C8 C9 H9 120.0 . .
C9 C10 C11 122.4(3) . .
C9 C10 O9 115.9(3) . .
C11 C10 O9 121.5(3) . .
C10 C11 C6 118.1(4) . .
C10 C11 H11 121.0 . .
C6 C11 H11 121.0 . .
C16 C12 C13 116.4(4) . .
C16 C12 C8 121.3(3) . .
C13 C12 C8 122.2(4) . .
C14 C13 C12 120.5(4) . .
C14 C13 H13 119.8 . .
C12 C13 H13 119.8 . .
N2 C14 C13 123.6(4) . .
N2 C14 H14 118.2 . .
C13 C14 H14 118.2 . .
N2 C15 C16 123.9(4) . .
N2 C15 H15 118.1 . .
C16 C15 H15 118.1 . .
C12 C16 C15 119.4(4) . .
C12 C16 H16 120.3 . .
C15 C16 H16 120.3 . .
C18 C17 O9 123.2(3) . .
C18 C17 C22 122.2(3) . .
O9 C17 C22 114.6(3) . .
C17 C18 C19 119.4(3) . .
C17 C18 H18 120.3 . .
C19 C18 H18 120.3 . .
C18 C19 C20 118.9(4) . .
C18 C19 C23 121.7(3) . .
C20 C19 C23 119.4(3) . .
C21 C20 C19 121.5(4) . .
C21 C20 H20 119.3 . .
C19 C20 H20 119.3 . .
C20 C21 C22 119.3(3) . .
C20 C21 C28 120.1(3) . .
C22 C21 C28 120.5(3) . .
C17 C22 C21 118.7(4) . .
C17 C22 H22 120.7 . .
C21 C22 H22 120.7 . .
C24 C23 C27 115.3(4) . .
C24 C23 C19 123.2(4) . .
C27 C23 C19 121.5(3) . .
C25 C24 C23 120.7(4) . .
C25 C24 H24 119.7 . .
C23 C24 H24 119.7 . .
N3 C25 C24 122.7(4) . .
N3 C25 H25 118.7 . .
C24 C25 H25 118.7 . .
N3 C26 C27 122.6(4) . .
N3 C26 H26 118.7 . .
C27 C26 H26 118.7 . .
C29 C28 C32 116.7(4) . .
C29 C28 C21 123.8(4) . .
C32 C28 C21 119.5(3) . .
C28 C29 C30 119.3(4) . .
C28 C29 H29 120.4 . .
C30 C29 H29 120.4 . .
N4 C30 C29 124.1(4) . .
N4 C30 H30 118.0 . .
C29 C30 H30 118.0 . .
N4 C31 C32 123.9(4) . .
N4 C31 H31 118.0 . .
C32 C31 H31 118.0 . .
C31 C32 C28 120.3(4) . .
C31 C32 H32 119.9 . .
C28 C32 H32 119.9 . .
O1 C33 O2 121.9(4) . .
O1 C33 C34 121.0(4) . .
O2 C33 C34 117.1(4) . .
C39 C34 C35 119.7(4) . .
C39 C34 C33 120.8(4) . .
C35 C34 C33 119.5(4) . .
C34 C35 C36 120.4(4) . .
C34 C35 H35 119.8 . .
C36 C35 H35 119.8 . .
C35 C36 C37 120.1(4) . .
C35 C36 H36 120.0 . .
C37 C36 H36 120.0 . .
C38 C37 C36 118.8(4) . .
C38 C37 C40 116.5(4) . .
C36 C37 C40 124.6(4) . .
C39 C38 C37 120.3(4) . .
C39 C38 H38 119.8 . .
C37 C38 H38 119.8 . .
C34 C39 C38 120.6(4) . .
C34 C39 H39 119.7 . .
C38 C39 H39 119.7 . .
C42 C40 C37 106.6(3) . .
C42 C40 C41 108.0(4) . .
C37 C40 C41 112.0(3) . .
C42 C40 C43 114.0(4) . .
C37 C40 C43 110.1(3) . .
C41 C40 C43 106.2(3) . .
F5 C41 F6 106.3(4) . .
F5 C41 F4 106.8(4) . .
F6 C41 F4 105.6(4) . .
F5 C41 C40 113.7(4) . .
F6 C41 C40 111.7(4) . .
F4 C41 C40 112.1(4) . .
F1 C42 F2 105.7(4) . .
F1 C42 F3 107.3(4) . .
F2 C42 F3 106.5(4) . .
F1 C42 C40 112.1(4) . .
F2 C42 C40 113.6(4) . .
F3 C42 C40 111.3(4) . .
C44 C43 C48 119.1(4) . .
C44 C43 C40 116.6(4) . .
C48 C43 C40 124.2(4) . .
C45 C44 C43 120.3(4) . .
C45 C44 H44 119.9 . .
C43 C44 H44 119.9 . .
C46 C45 C44 121.3(5) . .
C46 C45 H45 119.3 . .
C44 C45 H45 119.3 . .
C45 C46 C47 118.8(4) . .
C45 C46 C49 120.5(4) . .
C47 C46 C49 120.6(4) . .
C48 C47 C46 120.8(4) . .
C48 C47 H47 119.6 . .
C46 C47 H47 119.6 . .
C47 C48 C43 119.6(4) . .
C47 C48 H48 120.2 . .
C43 C48 H48 120.2 . .
O4 C49 O3 125.1(4) . .
O4 C49 C46 118.7(5) . .
O3 C49 C46 116.1(4) . .
O6 C50 O5 122.4(4) . .
O6 C50 C51 120.2(4) . .
O5 C50 C51 117.3(4) . .
C52 C51 C56 118.7(4) . .
C52 C51 C50 119.7(4) . .
C56 C51 C50 121.7(4) . .
C51 C52 C53 121.1(4) . .
C51 C52 H52 119.4 . .
C53 C52 H52 119.4 . .
C54 C53 C52 120.3(4) . .
C54 C53 H53 119.9 . .
C52 C53 H53 119.9 . .
C53 C54 C55 118.2(4) . .
C53 C54 C57 123.8(4) . .
C55 C54 C57 118.0(4) . .
C56 C55 C54 121.6(4) . .
C56 C55 H55 119.2 . .
C54 C55 H55 119.2 . .
C55 C56 C51 120.1(4) . .
C55 C56 H56 119.9 . .
C51 C56 H56 119.9 . .
C60 C57 C58 112.4(3) . .
C60 C57 C59 107.6(3) . .
C58 C57 C59 107.2(4) . .
C60 C57 C54 110.1(3) . .
C58 C57 C54 106.8(3) . .
C59 C57 C54 112.8(3) . .
F7 C58 F9 107.0(4) . .
F7 C58 F8 106.7(4) . .
F9 C58 F8 107.1(4) . .
F7 C58 C57 111.4(4) . .
F9 C58 C57 110.8(4) . .
F8 C58 C57 113.5(4) . .
F10 C59 F12 107.6(4) . .
F10 C59 F11 106.2(4) . .
F12 C59 F11 106.5(4) . .
F10 C59 C57 113.8(4) . .
F12 C59 C57 110.7(4) . .
F11 C59 C57 111.7(4) . .
C65 C60 C61 118.3(4) . .
C65 C60 C57 118.1(3) . .
C61 C60 C57 123.5(4) . .
C62 C61 C60 120.1(4) . .
C62 C61 H61 120.0 . .
C60 C61 H61 120.0 . .
C63 C62 C61 120.8(4) . .
C63 C62 H62 119.6 . .
C61 C62 H62 119.6 . .
C62 C63 C64 119.0(4) . .
C62 C63 C66 120.2(4) . .
C64 C63 C66 120.7(4) . .
C65 C64 C63 120.8(4) . .
C65 C64 H64 119.6 . .
C63 C64 H64 119.6 . .
C64 C65 C60 120.8(4) . .
C64 C65 H65 119.6 . .
C60 C65 H65 119.6 . .
O8 C66 O7 125.2(4) . .
O8 C66 C63 117.4(4) . .
O7 C66 C63 117.3(4) . .
O5 Cd1 O2 163.16(13) . .
O5 Cd1 N3 89.78(13) . 3_575
O2 Cd1 N3 98.67(12) . 3_575
O5 Cd1 N1 97.86(13) . .
O2 Cd1 N1 96.98(12) . .
N3 Cd1 N1 87.95(14) 3_575 .
O5 Cd1 O1 121.97(12) . .
O2 Cd1 O1 54.68(11) . .
N3 Cd1 O1 145.73(11) 3_575 .
N1 Cd1 O1 76.09(12) . .
O5 Cd1 O6 53.51(12) . .
O2 Cd1 O6 112.75(12) . .
N3 Cd1 O6 138.42(12) 3_575 .
N1 Cd1 O6 113.25(14) . .
O1 Cd1 O6 75.77(11) . .
O5 Cd1 O2 94.05(11) . 3_576
O2 Cd1 O2 72.44(11) . 3_576
N3 Cd1 O2 84.65(13) 3_575 3_576
N1 Cd1 O2 165.94(11) . 3_576
O1 Cd1 O2 103.78(11) . 3_576
O6 Cd1 O2 79.93(13) . 3_576
O12 Cd2 O10 164.68(12) . .
O12 Cd2 O7 106.53(12) . 1_554
O10 Cd2 O7 87.86(12) . 1_554
O12 Cd2 O11 81.83(12) . .
O10 Cd2 O11 83.95(11) . .
O7 Cd2 O11 171.52(10) 1_554 .
O12 Cd2 N2 88.03(13) . .
O10 Cd2 N2 87.88(12) . .
O7 Cd2 N2 85.54(12) 1_554 .
O11 Cd2 N2 96.32(12) . .
O12 Cd2 N4 94.49(13) . 4_776
O10 Cd2 N4 91.85(13) . 4_776
O7 Cd2 N4 85.38(12) 1_554 4_776
O11 Cd2 N4 92.68(12) . 4_776
N2 Cd2 N4 170.92(12) . 4_776
C5 N1 C1 116.0(4) . .
C5 N1 Cd1 126.5(3) . .
C1 N1 Cd1 117.0(3) . .
C14 N2 C15 116.2(4) . .
C14 N2 Cd2 119.4(3) . .
C15 N2 Cd2 123.4(3) . .
C25 N3 C26 117.3(4) . .
C25 N3 Cd1 128.1(3) . 3_575
C26 N3 Cd1 114.0(3) . 3_575
C31 N4 C30 115.7(4) . .
C31 N4 Cd2 117.3(3) . 4_475
C30 N4 Cd2 125.8(3) . 4_475
C33 O1 Cd1 87.9(3) . .
C33 O2 Cd1 95.1(2) . .
C33 O2 Cd1 121.4(3) . 3_576
Cd1 O2 Cd1 107.56(11) . 3_576
C50 O5 Cd1 97.7(3) . .
C50 O6 Cd1 85.7(3) . .
C66 O7 Cd2 126.5(3) . 1_556
C17 O9 C10 120.5(3) . .
Cd2 O10 H10A 109.4 . .
Cd2 O10 H10B 109.3 . .
H10A O10 H10B 109.5 . .
Cd2 O11 H11A 109.4 . .
Cd2 O11 H11B 109.5 . .
H11A O11 H11B 109.5 . .
Cd2 O12 H12A 109.4 . .
Cd2 O12 H12B 109.5 . .
H12A O12 H12B 109.5 . .
H1W1 O1W H1W3 109.5 . .
H2W1 O2W H2W3 109.5 . .
C26 C27 C23 121.3(4) . .
C26 C27 H27 119.3 . .
C23 C27 H27 119.3 . .

loop_
_geom_bond_atom_site_label_1
_geom_bond_atom_site_label_2
_geom_bond_distance
_geom_bond_site_symmetry_2
C1 N1 1.339(6) .
C1 C2 1.371(6) .
C1 H1 0.9300 .
C2 C3 1.387(6) .
C2 H2 0.9300 .
C3 C4 1.379(6) .
C3 C6 1.501(6) .
C4 C5 1.384(7) .
C4 H4 0.9300 .
C5 N1 1.334(6) .
C5 H5 0.9300 .
C6 C7 1.392(5) .
C6 C11 1.402(5) .
C7 C8 1.393(6) .
C7 H7 0.9300 .
C8 C9 1.403(5) .
C8 C12 1.498(5) .
C9 C10 1.378(6) .
C9 H9 0.9300 .
C10 C11 1.381(6) .
C10 O9 1.413(4) .
C11 H11 0.9300 .
C12 C16 1.384(6) .
C12 C13 1.389(6) .
C13 C14 1.387(6) .
C13 H13 0.9300 .
C14 N2 1.328(6) .
C14 H14 0.9300 .
C15 N2 1.341(5) .
C15 C16 1.399(6) .
C15 H15 0.9300 .
C16 H16 0.9300 .
C17 C18 1.379(6) .
C17 O9 1.387(4) .
C17 C22 1.402(5) .
C18 C19 1.400(5) .
C18 H18 0.9300 .
C19 C20 1.412(5) .
C19 C23 1.485(5) .
C20 C21 1.384(6) .
C20 H20 0.9300 .
C21 C22 1.409(5) .
C21 C28 1.498(5) .
C22 H22 0.9300 .
C23 C24 1.389(6) .
C23 C27 1.403(6) .
C24 C25 1.387(6) .
C24 H24 0.9300 .
C25 N3 1.338(5) .
C25 H25 0.9300 .
C26 N3 1.350(5) .
C26 C27 1.360(6) .
C26 H26 0.9300 .
C28 C29 1.385(6) .
C28 C32 1.385(6) .
C29 C30 1.396(6) .
C29 H29 0.9300 .
C30 N4 1.343(6) .
C30 H30 0.9300 .
C31 N4 1.334(6) .
C31 C32 1.382(6) .
C31 H31 0.9300 .
C32 H32 0.9300 .
C33 O1 1.229(5) .
C33 O2 1.293(5) .
C33 C34 1.495(5) .
C34 C39 1.382(6) .
C34 C35 1.386(6) .
C35 C36 1.394(6) .
C35 H35 0.9300 .
C36 C37 1.404(6) .
C36 H36 0.9300 .
C37 C38 1.396(6) .
C37 C40 1.543(5) .
C38 C39 1.390(6) .
C38 H38 0.9300 .
C39 H39 0.9300 .
C40 C42 1.535(6) .
C40 C41 1.544(6) .
C40 C43 1.555(6) .
C41 F5 1.341(5) .
C41 F6 1.343(6) .
C41 F4 1.345(5) .
C42 F1 1.334(6) .
C42 F2 1.338(5) .
C42 F3 1.348(5) .
C43 C44 1.396(6) .
C43 C48 1.402(6) .
C44 C45 1.385(6) .
C44 H44 0.9300 .
C45 C46 1.376(7) .
C45 H45 0.9300 .
C46 C47 1.398(7) .
C46 C49 1.526(6) .
C47 C48 1.395(6) .
C47 H47 0.9300 .
C48 H48 0.9300 .
C49 O4 1.243(6) .
C49 O3 1.252(6) .
C50 O6 1.237(6) .
C50 O5 1.248(6) .
C50 C51 1.522(5) .
C51 C52 1.387(6) .
C51 C56 1.392(6) .
C52 C53 1.402(6) .
C52 H52 0.9300 .
C53 C54 1.386(6) .
C53 H53 0.9300 .
C54 C55 1.397(6) .
C54 C57 1.561(5) .
C55 C56 1.388(6) .
C55 H55 0.9300 .
C56 H56 0.9300 .
C57 C60 1.541(5) .
C57 C58 1.547(6) .
C57 C59 1.556(6) .
C58 F7 1.337(5) .
C58 F9 1.338(6) .
C58 F8 1.347(5) .
C59 F10 1.328(5) .
C59 F12 1.332(5) .
C59 F11 1.346(5) .
C60 C65 1.397(6) .
C60 C61 1.400(6) .
C61 C62 1.389(6) .
C61 H61 0.9300 .
C62 C63 1.383(6) .
C62 H62 0.9300 .
C63 C64 1.385(6) .
C63 C66 1.509(6) .
C64 C65 1.371(6) .
C64 H64 0.9300 .
C65 H65 0.9300 .
C66 O8 1.241(5) .
C66 O7 1.264(5) .
Cd1 O5 2.274(4) .
Cd1 O2 2.299(3) .
Cd1 N3 2.343(4) 3_575
Cd1 N1 2.385(4) .
Cd1 O1 2.490(3) .
Cd1 O6 2.535(4) .
Cd1 O2 2.589(3) 3_576
Cd2 O12 2.249(3) .
Cd2 O10 2.259(3) .
Cd2 O7 2.325(3) 1_554
Cd2 O11 2.329(3) .
Cd2 N2 2.401(4) .
Cd2 N4 2.429(4) 4_776
N3 Cd1 2.343(4) 3_575
N4 Cd2 2.429(4) 4_475
O2 Cd1 2.589(3) 3_576
O7 Cd2 2.325(3) 1_556
O10 H10A 0.9600 .
O10 H10B 0.9600 .
O11 H11A 0.9600 .
O11 H11B 0.9600 .
O12 H12A 0.9600 .
O12 H12B 0.9600 .
O1W H1W1 0.9600 .
O1W H1W3 0.9600 .
O2W H2W1 0.9600 .
O2W H2W3 0.9600 .
C27 H27 0.9300 .
